data_1521507
loop_
_publ_author_name
'Li, Y.-P.'
'Burns, P.C.'

_publ_section_title
;
 Investigations of crystal-chemical variability in lead uranyl oxide
 hydrates. II. Fourmarierite
;
_journal_name_full 'Canadian Mineralogist'
_journal_page_first 737
_journal_page_last 749
_journal_volume 38
_journal_year 2000
_chemical_formula_sum 'H12.162 O19 Pb0.919 U4'
_chemical_name_systematic 'Pb0.919 ((U O2)4 O2.838 (O H)4.162) (H2 O)4'
_space_group_IT_number 36
_symmetry_space_group_name_Hall 'B -2 -2b'
_symmetry_space_group_name_H-M 'B b 21 m'
_cell_angle_alpha 90
_cell_angle_beta 90
_cell_angle_gamma 90
_cell_formula_units_Z 8
_cell_length_a 14.022
_cell_length_b 16.45
_cell_length_c 14.355
_cell_volume 3311.152
_citation_journal_id_ASTM CAMIA6
_cod_data_source_file Li_CAMIA6_2000_982.cif
_cod_data_source_block H12.162O19Pb0.919U4
_cod_original_sg_symbol_Hall 'C 2c -2 (y,z,x)'
_cod_database_code 1521507

loop_
_symmetry_equiv_pos_as_xyz
x,y,z
-x,y+1/2,-z
x,y,-z
-x,y+1/2,z
x+1/2,y,z+1/2
-x+1/2,y+1/2,-z+1/2
x+1/2,y,-z+1/2
-x+1/2,y+1/2,z+1/2

loop_
_atom_site_label
_atom_site_type_symbol
_atom_site_fract_x
_atom_site_fract_y
_atom_site_fract_z
_atom_site_occupancy
_atom_site_U_iso_or_equiv
O22 O-2 0.093 0.7739 0 1 0.0
O8 O-2 0.2388 0.2174 0.3805 1 0.0
O11 O-2 0.8676 0.1599 0.2868 1 0.0
O7 O-2 0.2516 0.2943 0.1441 1 0.0
O19 O-2 0.46 0.732 0 1 0.0
Pb1 Pb+2 0.1869 0.3814 0 0.824 0.0
Pb2 Pb+2 0.3283 0.6034 0 1.014 0.0
O17 O-2 0.371 0.4541 0 1 0.0
O2 O-2 0.0516 0.0959 0.3662 1 0.0
O13 O-2 0.1809 0.1355 0.2158 1 0.0
O20 O-2 0.119 -0.04 0 1 0.0
O15 O-2 0.1819 0.3821 0.2991 1 0.0
O23 O-2 0.321 0.875 0 1 0.0
U2 U+6 0.0151 0.3831 0.2402 1 0.0
O1 O-2 -0.0034 0.1383 0.1246 1 0.0
O4 O-2 -0.0301 0.3876 0.3574 1 0.0
O16 O-2 0.134 0.545 0 1 0.0
O14 O-2 0.8824 0.3164 0.1898 1 0.0
O3 O-2 0.055 0.3746 0.1192 1 0.0
O21 O-2 0.355 0.17 0 1 0.0
O9 O-2 0.1071 -0.0154 0.1946 1 0.0
U3 U+6 0.2724 0.0216 0.2213 1 0.0
U1 U+6 0.0249 0.1167 0.2433 1 0.0
O12 O-2 0.0688 0.2528 0.269 1 0.0
O18 O-2 0.136 0.215 0 1 0.0
O5 O-2 0.2913 0.0272 0.0968 1 0.0
O6 O-2 0.2436 0.0102 0.3444 1 0.0
U4 U+6 0.2417 0.2533 0.2616 1 0.0
O10 O-2 -0.0738 0.0097 0.2442 1 0.0
